data_2218424
loop_
_publ_author_name
'Liang, Qi-Feng'
'Feng, Hai-Mei'
'Li, Feng-Qing'

_publ_section_title
;
 <i>N</i>'-Benzoyl-3-hydroxy-2-naphthohydrazide
;
_journal_coeditor_code HG2387
_journal_issue 6
_journal_name_full 'Acta Crystallographica Section E'
_journal_page_first o1008
_journal_paper_doi 10.1107/S1600536808012919
_journal_volume 64
_journal_year 2008
_chemical_formula_iupac 'C18 H14 N2 O3'
_chemical_formula_moiety 'C18 H14 N2 O3'
_chemical_formula_sum 'C18 H14 N2 O3'
_chemical_formula_weight 306.31
_chemical_melting_point_gt 219
_chemical_melting_point_lt 223
_chemical_name_systematic
;
<i>N</i>'-Benzoyl-3-hydroxy-2-naphthohydrazide
;
_space_group_IT_number 4
_symmetry_cell_setting monoclinic
_symmetry_space_group_name_Hall 'P 2yb'
_symmetry_space_group_name_H-M 'P 1 21 1'
_atom_sites_solution_hydrogens geom
_atom_sites_solution_primary direct
_atom_sites_solution_secondary difmap
_audit_creation_method SHELXL-97
_cell_angle_alpha 90.00
_cell_angle_beta 91.59(3)
_cell_angle_gamma 90.00
_cell_formula_units_Z 2
_cell_length_a 4.8049(10)
_cell_length_b 5.0231(10)
_cell_length_c 29.398(6)
_cell_measurement_reflns_used 4889
_cell_measurement_temperature 273(2)
_cell_measurement_theta_max 27.49
_cell_measurement_theta_min 3.47
_cell_volume 709.3(3)
_computing_cell_refinement 'RAPID-AUTO (Rigaku, 1998)'
_computing_data_collection 'RAPID-AUTO (Rigaku, 1998)'
_computing_data_reduction 'CrystalStructure (Rigaku/MSC, 2002)'
_computing_molecular_graphics 'CrystalStructure (Rigaku/MSC, 2002)'
_computing_publication_material 'CrystalStructure (Rigaku/MSC, 2002)'
_computing_structure_refinement 'SHELXL97 (Sheldrick, 2008)'
_computing_structure_solution 'SHELXS97 (Sheldrick, 2008)'
_diffrn_ambient_temperature 273(2)
_diffrn_measured_fraction_theta_full 0.996
_diffrn_measured_fraction_theta_max 0.996
_diffrn_measurement_device_type 'Rigaku R-AXIS RAPID'
_diffrn_measurement_method \w
_diffrn_radiation_monochromator graphite
_diffrn_radiation_source 'fine-focus sealed tube'
_diffrn_radiation_type MoK\a
_diffrn_radiation_wavelength 0.71073
_diffrn_reflns_av_R_equivalents 0.0438
_diffrn_reflns_av_sigmaI/netI 0.0358
_diffrn_reflns_limit_h_max 6
_diffrn_reflns_limit_h_min -6
_diffrn_reflns_limit_k_max 5
_diffrn_reflns_limit_k_min -6
_diffrn_reflns_limit_l_max 38
_diffrn_reflns_limit_l_min -38
_diffrn_reflns_number 6959
_diffrn_reflns_theta_full 27.48
_diffrn_reflns_theta_max 27.48
_diffrn_reflns_theta_min 3.47
_exptl_absorpt_coefficient_mu 0.099
_exptl_absorpt_correction_T_max 0.984
_exptl_absorpt_correction_T_min 0.927
_exptl_absorpt_correction_type multi-scan
_exptl_absorpt_process_details '(ABSCOR; Higashi,1995)'
_exptl_crystal_colour colorless
_exptl_crystal_density_diffrn 1.434
_exptl_crystal_density_method 'not measured'
_exptl_crystal_description platelet
_exptl_crystal_F_000 320
_exptl_crystal_size_max 0.350
_exptl_crystal_size_mid 0.240
_exptl_crystal_size_min 0.140
_refine_diff_density_max 0.176
_refine_diff_density_min -0.180
_refine_ls_extinction_method none
_refine_ls_goodness_of_fit_ref 1.047
_refine_ls_hydrogen_treatment constr
_refine_ls_matrix_type full
_refine_ls_number_parameters 208
_refine_ls_number_reflns 1798
_refine_ls_number_restraints 1
_refine_ls_restrained_S_all 1.047
_refine_ls_R_factor_all 0.0667
_refine_ls_R_factor_gt 0.0471
_refine_ls_shift/su_max 0.000
_refine_ls_shift/su_mean 0.000
_refine_ls_structure_factor_coef Fsqd
_refine_ls_weighting_details 'calc w=1/[\s^2^(Fo^2^)+(0.0467P)^2^+0.1714P] where P=(Fo^2^+2Fc^2^)/3'
_refine_ls_weighting_scheme calc
_refine_ls_wR_factor_gt 0.1035
_refine_ls_wR_factor_ref 0.1119
_reflns_number_gt 1397
_reflns_number_total 1798
_reflns_threshold_expression I>2\s(I)
_cod_data_source_file hg2387.cif
_cod_data_source_block I
_cod_original_cell_volume 709.3(2)
_cod_original_sg_symbol_H-M 'P 21'
_cod_database_code 2218424
_cod_database_fobs_code 2218424

loop_
_symmetry_equiv_pos_as_xyz
'x, y, z'
'-x, y+1/2, -z'

loop_
_atom_site_type_symbol
_atom_site_label
_atom_site_fract_x
_atom_site_fract_y
_atom_site_fract_z
_atom_site_U_iso_or_equiv
_atom_site_adp_type
_atom_site_calc_flag
_atom_site_refinement_flags
_atom_site_occupancy
C C1 0.8504(7) -0.1340(8) 0.04316(11) 0.0580(10) Uani d . 1
H H1A 0.9337 -0.1095 0.0153 0.070 Uiso calc R 1
C C2 0.9282(8) 0.0197(9) 0.07930(11) 0.0644(11) Uani d . 1
H H2A 1.0645 0.1491 0.0759 0.077 Uiso calc R 1
C C3 0.5261(8) -0.3656(8) 0.08826(12) 0.0646(11) Uani d . 1
H H3A 0.3923 -0.4981 0.0909 0.078 Uiso calc R 1
C C4 0.6474(8) -0.3272(9) 0.04768(12) 0.0607(10) Uani d . 1
H H4A 0.5941 -0.4312 0.0228 0.073 Uiso calc R 1
C C5 0.5989(6) -0.2081(7) 0.12670(10) 0.0426(7) Uani d . 1
C C6 0.8049(6) -0.0137(7) 0.12216(10) 0.0438(7) Uani d . 1
C C7 0.8769(7) 0.1425(7) 0.16055(10) 0.0491(8) Uani d . 1
H H7A 1.0142 0.2715 0.1578 0.059 Uiso calc R 1
C C8 0.4731(7) -0.2387(8) 0.16918(11) 0.0512(8) Uani d . 1
H H8A 0.3369 -0.3684 0.1724 0.061 Uiso calc R 1
C C9 0.5449(5) -0.0842(6) 0.20558(9) 0.0362(6) Uani d . 1
C C10 0.7539(6) 0.1128(6) 0.20171(10) 0.0368(7) Uani d . 1
C C11 0.8542(5) 0.2972(6) 0.23870(9) 0.0371(6) Uani d . 1
C C12 0.6027(5) 0.5289(6) 0.34255(9) 0.0366(7) Uani d . 1
C C13 0.6956(6) 0.7103(6) 0.38002(9) 0.0355(7) Uani d . 1
C C14 0.5666(7) 0.6932(7) 0.42123(10) 0.0474(8) Uani d . 1
H H14A 0.4253 0.5694 0.4251 0.057 Uiso calc R 1
C C15 0.9033(6) 0.8972(7) 0.37430(10) 0.0432(7) Uani d . 1
H H15A 0.9915 0.9099 0.3466 0.052 Uiso calc R 1
C C16 0.9798(7) 1.0656(7) 0.40988(12) 0.0536(9) Uani d . 1
H H16A 1.1171 1.1933 0.4058 0.064 Uiso calc R 1
C C17 0.8531(7) 1.0442(7) 0.45115(11) 0.0530(9) Uani d . 1
H H17A 0.9074 1.1549 0.4752 0.064 Uiso calc R 1
C C18 0.6461(7) 0.8593(8) 0.45684(11) 0.0526(9) Uani d . 1
H H18A 0.5595 0.8457 0.4846 0.063 Uiso calc R 1
N N1 0.7200(5) 0.2895(6) 0.27768(8) 0.0417(6) Uani d . 1
H H1B 0.5876 0.1768 0.2812 0.050 Uiso calc R 1
N N2 0.7938(4) 0.4635(6) 0.31267(7) 0.0410(6) Uani d . 1
H H2B 0.9596 0.5276 0.3150 0.049 Uiso calc R 1
O O1 0.4183(4) -0.1167(5) 0.24650(6) 0.0469(6) Uani d . 1
H H1C 0.3089 -0.2417 0.2447 0.070 Uiso calc R 1
O O2 1.0522(4) 0.4497(5) 0.23390(7) 0.0525(6) Uani d . 1
O O3 0.3630(4) 0.4405(6) 0.33929(7) 0.0533(6) Uani d . 1

loop_
_atom_site_aniso_label
_atom_site_aniso_U_11
_atom_site_aniso_U_22
_atom_site_aniso_U_33
_atom_site_aniso_U_12
_atom_site_aniso_U_13
_atom_site_aniso_U_23
C1 0.071(2) 0.064(2) 0.0394(16) -0.001(2) 0.0079(16) -0.0050(18)
C2 0.084(3) 0.065(2) 0.0450(18) -0.024(2) 0.0158(17) -0.0074(19)
C3 0.071(2) 0.065(2) 0.058(2) -0.027(2) 0.0076(18) -0.018(2)
C4 0.067(2) 0.069(3) 0.0462(19) -0.005(2) -0.0014(17) -0.0179(19)
C5 0.0429(15) 0.0430(18) 0.0419(15) -0.0036(15) -0.0031(12) -0.0026(16)
C6 0.0459(15) 0.0458(19) 0.0399(15) -0.0031(16) 0.0028(13) -0.0007(16)
C7 0.0528(18) 0.049(2) 0.0455(17) -0.0197(17) 0.0061(14) -0.0033(17)
C8 0.0546(19) 0.0474(19) 0.0517(19) -0.0214(17) 0.0055(15) -0.0060(17)
C9 0.0339(13) 0.0352(16) 0.0394(14) -0.0045(13) 0.0016(11) 0.0005(14)
C10 0.0342(14) 0.0363(15) 0.0400(15) -0.0056(13) -0.0002(12) -0.0017(14)
C11 0.0318(13) 0.0403(16) 0.0394(14) -0.0060(13) 0.0015(11) -0.0003(14)
C12 0.0287(13) 0.0412(16) 0.0400(15) -0.0019(12) 0.0010(11) -0.0013(14)
C13 0.0306(13) 0.0372(17) 0.0386(15) 0.0016(12) -0.0010(11) -0.0003(14)
C14 0.0453(18) 0.051(2) 0.0463(18) -0.0070(16) 0.0065(14) -0.0036(17)
C15 0.0416(15) 0.0419(18) 0.0465(16) -0.0018(15) 0.0074(12) 0.0006(16)
C16 0.0467(18) 0.045(2) 0.069(2) -0.0092(16) 0.0009(16) -0.0090(19)
C17 0.059(2) 0.0464(19) 0.0534(19) 0.0016(17) -0.0068(16) -0.0136(18)
C18 0.0584(19) 0.057(2) 0.0426(16) -0.0035(18) 0.0054(15) -0.0079(17)
N1 0.0357(12) 0.0460(15) 0.0437(14) -0.0133(12) 0.0058(10) -0.0105(14)
N2 0.0301(10) 0.0526(16) 0.0405(12) -0.0084(12) 0.0027(9) -0.0116(13)
O1 0.0505(12) 0.0464(13) 0.0443(11) -0.0205(11) 0.0082(9) -0.0030(11)
O2 0.0529(12) 0.0588(15) 0.0463(11) -0.0268(12) 0.0101(9) -0.0080(12)
O3 0.0277(9) 0.0729(16) 0.0592(12) -0.0083(11) 0.0034(9) -0.0176(14)

loop_
_atom_type_symbol
_atom_type_description
_atom_type_scat_dispersion_real
_atom_type_scat_dispersion_imag
_atom_type_scat_source
C C 0.0033 0.0000 'International Tables Vol C Tables 4.2.6.8 and 6.1.1.4'
H H 0.0000 0.0000 'International Tables Vol C Tables 4.2.6.8 and 6.1.1.4'
N N 0.0061 0.0000 'International Tables Vol C Tables 4.2.6.8 and 6.1.1.4'
O O 0.0106 0.0000 'International Tables Vol C Tables 4.2.6.8 and 6.1.1.4'

loop_
_geom_angle_atom_site_label_1
_geom_angle_atom_site_label_2
_geom_angle_atom_site_label_3
_geom_angle
C2 C1 C4 120.2(3)
C2 C1 H1A 119.9
C4 C1 H1A 119.9
C1 C2 C6 121.1(3)
C1 C2 H2A 119.5
C6 C2 H2A 119.5
C4 C3 C5 121.3(4)
C4 C3 H3A 119.3
C5 C3 H3A 119.3
C3 C4 C1 120.3(3)
C3 C4 H4A 119.8
C1 C4 H4A 119.8
C6 C5 C8 118.8(3)
C6 C5 C3 118.3(3)
C8 C5 C3 122.9(3)
C5 C6 C7 118.1(3)
C5 C6 C2 118.8(3)
C7 C6 C2 123.1(3)
C10 C7 C6 123.0(3)
C10 C7 H7A 118.5
C6 C7 H7A 118.5
C9 C8 C5 122.0(3)
C9 C8 H8A 119.0
C5 C8 H8A 119.0
C8 C9 O1 120.9(3)
C8 C9 C10 120.0(3)
O1 C9 C10 119.1(2)
C7 C10 C9 118.1(3)
C7 C10 C11 115.9(3)
C9 C10 C11 126.0(2)
O2 C11 N1 120.7(3)
O2 C11 C10 122.4(3)
N1 C11 C10 117.0(2)
O3 C12 N2 121.3(3)
O3 C12 C13 122.5(3)
N2 C12 C13 116.2(2)
C14 C13 C15 119.5(3)
C14 C13 C12 118.6(3)
C15 C13 C12 121.9(3)
C13 C14 C18 120.4(3)
C13 C14 H14A 119.8
C18 C14 H14A 119.8
C13 C15 C16 119.9(3)
C13 C15 H15A 120.0
C16 C15 H15A 120.0
C17 C16 C15 120.2(3)
C17 C16 H16A 119.9
C15 C16 H16A 119.9
C18 C17 C16 119.9(3)
C18 C17 H17A 120.0
C16 C17 H17A 120.0
C17 C18 C14 120.1(3)
C17 C18 H18A 120.0
C14 C18 H18A 120.0
C11 N1 N2 120.0(2)
C11 N1 H1B 120.0
N2 N1 H1B 120.0
C12 N2 N1 118.5(2)
C12 N2 H2B 120.7
N1 N2 H2B 120.7
C9 O1 H1C 109.5

loop_
_geom_bond_atom_site_label_1
_geom_bond_atom_site_label_2
_geom_bond_distance
C1 C2 1.357(5)
C1 C4 1.385(5)
C1 H1A 0.9300
C2 C6 1.417(4)
C2 H2A 0.9300
C3 C4 1.356(5)
C3 C5 1.415(5)
C3 H3A 0.9300
C4 H4A 0.9300
C5 C6 1.399(5)
C5 C8 1.411(4)
C6 C7 1.410(4)
C7 C10 1.369(4)
C7 H7A 0.9300
C8 C9 1.359(4)
C8 H8A 0.9300
C9 O1 1.373(3)
C9 C10 1.417(4)
C10 C11 1.497(4)
C11 O2 1.233(3)
C11 N1 1.331(4)
C12 O3 1.235(3)
C12 N2 1.330(3)
C12 C13 1.489(4)
C13 C14 1.379(4)
C13 C15 1.384(4)
C14 C18 1.384(4)
C14 H14A 0.9300
C15 C16 1.387(4)
C15 H15A 0.9300
C16 C17 1.377(5)
C16 H16A 0.9300
C17 C18 1.374(5)
C17 H17A 0.9300
C18 H18A 0.9300
N1 N2 1.388(3)
N1 H1B 0.8600
N2 H2B 0.8600
O1 H1C 0.8200

loop_
_geom_hbond_atom_site_label_D
_geom_hbond_atom_site_label_H
_geom_hbond_atom_site_label_A
_geom_hbond_site_symmetry_A
_geom_hbond_distance_DH
_geom_hbond_distance_HA
_geom_hbond_distance_DA
_geom_hbond_angle_DHA
_geom_hbond_publ_flag
O1 H1C O2 1_445 0.8196 2.0008 2.818(3) 174.36 y
N1 H1B O1 1_555 0.8600 1.9570 2.652(4) 137.00 y
N2 H2B O3 1_655 0.8602 2.0932 2.826(3) 142.72 y

loop_
_cod_related_entry_id
_cod_related_entry_database
_cod_related_entry_code
1 ChemSpider 13478691
